data_4113398
loop_
_publ_author_name
'Rochelle L. White-Morris'
'Marilyn M. Olmstead'
'Alan L. Balch'

_publ_section_title
;
 Aurophilic Interactions in Cationic Gold Complexes with Two Isocyanide
 Ligands. Polymorphic Yellow and Colorless Forms of [(Cyclohexyl
 Isocyanide)2AuI](PF6) with Distinct Luminescence
;
_journal_name_full 'Journal of the American Chemical Society'
_journal_page_first 1033
_journal_page_last 1040
_journal_paper_doi 10.1021/ja020902v
_journal_volume 125
_journal_year 2003
_chemical_formula_sum 'C4 H6 Au F6 N2 P'
_chemical_formula_weight 424.04
_chemical_name_common 'bis(methyl isocyanide) gold PF6'
_chemical_name_systematic
;

 ?

;
_space_group_IT_number 205
_symmetry_cell_setting cubic
_symmetry_space_group_name_Hall '-P 2ac 2ab 3'
_symmetry_space_group_name_H-M 'P a -3'
_atom_sites_solution_hydrogens geom
_atom_sites_solution_primary direct
_atom_sites_solution_secondary difmap
_audit_creation_method SHELXL-97
_cell_angle_alpha 90.00
_cell_angle_beta 90.00
_cell_angle_gamma 90.00
_cell_formula_units_Z 4
_cell_length_a 9.8097(7)
_cell_length_b 9.8097(7)
_cell_length_c 9.8097(7)
_cell_measurement_reflns_used 248
_cell_measurement_temperature 90(2)
_cell_measurement_theta_max 31.1
_cell_measurement_theta_min 2.9
_cell_volume 943.99(12)
_computing_cell_refinement 'Bruker SAINT'
_computing_data_collection 'Bruker SMART'
_computing_data_reduction 'Bruker SAINT'
_computing_molecular_graphics 'SHELXTL 5, XP (sheldrick, 1994)'
_computing_publication_material 'SHELXL-97 (Sheldrick, 1997)'
_computing_structure_refinement 'SHELXL-97 (Sheldrick, 1997)'
_computing_structure_solution 'SHELXS-97 (Sheldrick, 1990)'
_diffrn_ambient_temperature 90(2)
_diffrn_detector_area_resol_mean 8.3
_diffrn_measured_fraction_theta_full 0.979
_diffrn_measured_fraction_theta_max 0.979
_diffrn_measurement_device_type 'Bruker SMART 1000'
_diffrn_measurement_method \w
_diffrn_radiation_monochromator graphite
_diffrn_radiation_source 'normal-focus sealed tube'
_diffrn_radiation_type MoK\a
_diffrn_radiation_wavelength 0.71073
_diffrn_reflns_av_R_equivalents 0.0312
_diffrn_reflns_av_sigmaI/netI 0.0098
_diffrn_reflns_limit_h_max 9
_diffrn_reflns_limit_h_min -9
_diffrn_reflns_limit_k_max 10
_diffrn_reflns_limit_k_min -10
_diffrn_reflns_limit_l_max 14
_diffrn_reflns_limit_l_min 1
_diffrn_reflns_number 602
_diffrn_reflns_theta_full 31.33
_diffrn_reflns_theta_max 31.33
_diffrn_reflns_theta_min 3.60
_exptl_absorpt_coefficient_mu 15.809
_exptl_absorpt_correction_T_max 0.3009
_exptl_absorpt_correction_T_min 0.1441
_exptl_absorpt_correction_type multi-scan
_exptl_absorpt_process_details 'SADABS 2.03 (Sheldrick, 2001)'
_exptl_crystal_colour colorless
_exptl_crystal_density_diffrn 2.984
_exptl_crystal_description block
_exptl_crystal_F_000 768
_exptl_crystal_size_max 0.20
_exptl_crystal_size_mid 0.18
_exptl_crystal_size_min 0.10
_refine_diff_density_max 0.983
_refine_diff_density_min -1.056
_refine_diff_density_rms 0.251
_refine_ls_extinction_method none
_refine_ls_goodness_of_fit_ref 1.179
_refine_ls_hydrogen_treatment mixed
_refine_ls_matrix_type full
_refine_ls_number_parameters 27
_refine_ls_number_reflns 516
_refine_ls_number_restraints 0
_refine_ls_restrained_S_all 1.179
_refine_ls_R_factor_all 0.0407
_refine_ls_R_factor_gt 0.0356
_refine_ls_shift/su_max 0.107
_refine_ls_shift/su_mean 0.014
_refine_ls_structure_factor_coef Fsqd
_refine_ls_weighting_details 'calc w=1/[\s^2^(Fo^2^)+(0.0041P)^2^+26.9922P] where P=(Fo^2^+2Fc^2^)/3'
_refine_ls_weighting_scheme calc
_refine_ls_wR_factor_gt 0.0727
_refine_ls_wR_factor_ref 0.0745
_reflns_number_gt 421
_reflns_number_total 516
_reflns_threshold_expression I>2\sigma(I)
_cod_data_source_file ja020902v_3.cif
_cod_data_source_block rw02
_cod_database_code 4113398

loop_
_symmetry_equiv_pos_as_xyz
'x, y, z'
'-x+1/2, -y, z+1/2'
'-x, y+1/2, -z+1/2'
'x+1/2, -y+1/2, -z'
'z, x, y'
'z+1/2, -x+1/2, -y'
'-z+1/2, -x, y+1/2'
'-z, x+1/2, -y+1/2'
'y, z, x'
'-y, z+1/2, -x+1/2'
'y+1/2, -z+1/2, -x'
'-y+1/2, -z, x+1/2'
'-x, -y, -z'
'x-1/2, y, -z-1/2'
'x, -y-1/2, z-1/2'
'-x-1/2, y-1/2, z'
'-z, -x, -y'
'-z-1/2, x-1/2, y'
'z-1/2, x, -y-1/2'
'z, -x-1/2, y-1/2'
'-y, -z, -x'
'y, -z-1/2, x-1/2'
'-y-1/2, z-1/2, x'
'y-1/2, z, -x-1/2'

loop_
_atom_site_label
_atom_site_type_symbol
_atom_site_fract_x
_atom_site_fract_y
_atom_site_fract_z
_atom_site_U_iso_or_equiv
_atom_site_adp_type
_atom_site_occupancy
_atom_site_symmetry_multiplicity
_atom_site_calc_flag
_atom_site_refinement_flags
Au Au 0.0000 1.0000 0.5000 0.01187(15) Uani 1 6 d S
P1 P 0.0000 0.5000 0.5000 0.0114(6) Uani 1 6 d S
N1 N 0.1833(6) 0.8167(6) 0.3167(6) 0.0171(18) Uani 1 3 d S
C1 C 0.1169(7) 0.8831(7) 0.3831(7) 0.017(2) Uani 1 3 d S
C2 C 0.2682(8) 0.7318(8) 0.2318(8) 0.021(2) Uani 1 3 d S
F1 F -0.0380(5) 0.6558(4) 0.5321(5) 0.0282(10) Uani 1 1 d .
H1 H 0.317(13) 0.666(12) 0.261(11) 0.04(4) Uiso 1 1 d .

loop_
_atom_site_aniso_label
_atom_site_aniso_U_11
_atom_site_aniso_U_22
_atom_site_aniso_U_33
_atom_site_aniso_U_23
_atom_site_aniso_U_13
_atom_site_aniso_U_12
Au 0.01187(15) 0.01187(15) 0.01187(15) -0.00065(11) 0.00065(11) 0.00065(11)
P1 0.0114(6) 0.0114(6) 0.0114(6) 0.0000(8) 0.0000(8) 0.0000(8)
N1 0.0171(18) 0.0171(18) 0.0171(18) 0.001(2) -0.001(2) -0.001(2)
C1 0.017(2) 0.017(2) 0.017(2) 0.000(2) 0.000(2) 0.000(2)
C2 0.021(2) 0.021(2) 0.021(2) 0.001(3) -0.001(3) -0.001(3)
F1 0.035(3) 0.0138(18) 0.036(3) -0.0013(18) 0.006(2) 0.0039(18)

loop_
_atom_type_symbol
_atom_type_description
_atom_type_scat_dispersion_real
_atom_type_scat_dispersion_imag
_atom_type_scat_source
C C 0.0033 0.0016 'International Tables Vol C Tables 4.2.6.8 and 6.1.1.4'
H H 0.0000 0.0000 'International Tables Vol C Tables 4.2.6.8 and 6.1.1.4'
N N 0.0061 0.0033 'International Tables Vol C Tables 4.2.6.8 and 6.1.1.4'
F F 0.0171 0.0103 'International Tables Vol C Tables 4.2.6.8 and 6.1.1.4'
P P 0.1023 0.0942 'International Tables Vol C Tables 4.2.6.8 and 6.1.1.4'
Au Au -2.0133 8.8022 'International Tables Vol C Tables 4.2.6.8 and 6.1.1.4'

loop_
_geom_angle_atom_site_label_1
_geom_angle_atom_site_label_2
_geom_angle_atom_site_label_3
_geom_angle
_geom_angle_site_symmetry_1
_geom_angle_site_symmetry_3
C1 Au C1 180.000(1) . 13_576
F1 P1 F1 180.00(9) 24_556 12_565
F1 P1 F1 89.3(3) 24_556 .
F1 P1 F1 90.7(3) 12_565 .
F1 P1 F1 90.7(3) 24_556 13_566
F1 P1 F1 89.3(3) 12_565 13_566
F1 P1 F1 180.000(1) . 13_566
F1 P1 F1 89.3(3) 24_556 6_456
F1 P1 F1 90.7(3) 12_565 6_456
F1 P1 F1 90.7(3) . 6_456
F1 P1 F1 89.3(3) 13_566 6_456
F1 P1 F1 90.7(3) 24_556 18_665
F1 P1 F1 89.3(3) 12_565 18_665
F1 P1 F1 89.3(3) . 18_665
F1 P1 F1 90.7(3) 13_566 18_665
F1 P1 F1 180.000(1) 6_456 18_665
C1 N1 C2 180.0(5) . .
N1 C1 Au 180.0(5) . .

loop_
_geom_bond_atom_site_label_1
_geom_bond_atom_site_label_2
_geom_bond_distance
_geom_bond_site_symmetry_2
Au C1 1.987(12) .
Au C1 1.987(12) 13_576
P1 F1 1.605(4) 24_556
P1 F1 1.605(4) 12_565
P1 F1 1.605(4) .
P1 F1 1.605(4) 13_566
P1 F1 1.605(4) 6_456
P1 F1 1.605(4) 18_665
N1 C1 1.128(16) .
N1 C2 1.442(16) .
